data_4346307
loop_
_publ_author_name
'de Bellefeuille, David'
'Orio, Maylis'
'Barra, Anne-Laure'
'Aukauloo, Ally'
'Journaux, Yves'
'Philouze, Christian'
'Ottenwaelder, Xavier'
'Thomas, Fabrice'

_publ_section_title
;
 Redox noninnocence of the bridge in copper(II) salophen and bis(oxamato)
 complexes.
;
_journal_issue 18
_journal_name_full 'Inorganic chemistry'
_journal_page_first 9013
_journal_page_last 9026
_journal_paper_doi 10.1021/acs.inorgchem.5b01285
_journal_volume 54
_journal_year 2015
_chemical_formula_moiety 'C40 H56 Cu N4 O2'
_chemical_formula_sum 'C40 H56 Cu N4 O2'
_chemical_formula_weight 688.43
_space_group_crystal_system monoclinic
_space_group_IT_number 15
_space_group_name_Hall '-C 2yc'
_space_group_name_H-M_alt 'C 1 2/c 1'
_atom_sites_solution_hydrogens geom
_atom_sites_solution_primary direct
_atom_sites_solution_secondary difmap
_audit_creation_date 2014-02-06
_audit_creation_method
;
  Olex2 1.1
  (compiled Sep 28 2011 20:36:17, GUI svn.r3906)
;
_cell_angle_alpha 90.00
_cell_angle_beta 101.68(3)
_cell_angle_gamma 90.00
_cell_formula_units_Z 4
_cell_length_a 24.250(5)
_cell_length_b 15.236(3)
_cell_length_c 10.361(2)
_cell_measurement_temperature 200
_cell_volume 3748.8(14)
_computing_cell_refinement 'Bruker Enraf Nonius kappa CCD'
_computing_data_collection Collect
_computing_data_reduction EvalCCD
_computing_molecular_graphics
;
O. V. Dolomanov, L. J. Bourhis, R. J. Gildea, J. A. K. Howard and H. Puschmann,
OLEX2: a complete structure solution, refinement and analysis program.
J. Appl. Cryst. (2009). 42, 339-341.
;
_computing_publication_material
;
O. V. Dolomanov, L. J. Bourhis, R. J. Gildea, J. A. K. Howard and H. Puschmann,
OLEX2: a complete structure solution, refinement and analysis program.
J. Appl. Cryst. (2009). 42, 339-341.
;
_computing_structure_refinement
;
SHELXL, G.M. Sheldrick, Acta Cryst.
(2008). A64, 112-122
;
_computing_structure_solution 'SHELXS-97 (Sheldrick, 1990)'
_diffrn_ambient_temperature 200
_diffrn_detector 'CCD area detector'
_diffrn_detector_type KappaCCD
_diffrn_measured_fraction_theta_full 0.998
_diffrn_measured_fraction_theta_max 0.998
_diffrn_measurement_device_type 'Bruker-AXS-enraf-nonius KappaCCD'
_diffrn_measurement_method 'Phi and omega scans'
_diffrn_radiation_detector CCD
_diffrn_radiation_monochromator graphite
_diffrn_radiation_probe x-ray
_diffrn_radiation_type MoK\a
_diffrn_radiation_wavelength 0.71073
_diffrn_reflns_av_R_equivalents 0.0501
_diffrn_reflns_av_unetI/netI 0.0484
_diffrn_reflns_limit_h_max 28
_diffrn_reflns_limit_h_min -28
_diffrn_reflns_limit_k_max 18
_diffrn_reflns_limit_k_min -18
_diffrn_reflns_limit_l_max 12
_diffrn_reflns_limit_l_min -12
_diffrn_reflns_number 19006
_diffrn_reflns_theta_full 24.99
_diffrn_reflns_theta_max 24.99
_diffrn_reflns_theta_min 2.42
_diffrn_source 'Enraf Nonius FR590'
_diffrn_source_target Mo
_diffrn_source_type 'fine-focus sealed tube'
_exptl_absorpt_coefficient_mu 0.621
_exptl_absorpt_correction_T_max 1
_exptl_absorpt_correction_T_min 0.802330
_exptl_absorpt_correction_type multi-scan
_exptl_absorpt_process_details
;
SADABS-2004/1 (Bruker,2004) was used for absorption correction.
R(int) was 0.0576 before and 0.0381 after correction.
The Ratio of minimum to maximum transmission is 0.8023.
The \l/2 correction factor is 0.0015.
;
_exptl_crystal_colour orange
_exptl_crystal_colour_primary orange
_exptl_crystal_density_diffrn 1.220
_exptl_crystal_density_method 'not measured'
_exptl_crystal_description plate
_exptl_crystal_F_000 1476
_exptl_crystal_size_max 0.26
_exptl_crystal_size_mid 0.04
_exptl_crystal_size_min 0.04
_refine_diff_density_max 0.308
_refine_diff_density_min -0.250
_refine_diff_density_rms 0.056
_refine_ls_extinction_method none
_refine_ls_goodness_of_fit_ref 1.113
_refine_ls_hydrogen_treatment constr
_refine_ls_matrix_type full
_refine_ls_number_parameters 221
_refine_ls_number_reflns 3299
_refine_ls_number_restraints 0
_refine_ls_restrained_S_all 1.113
_refine_ls_R_factor_all 0.0648
_refine_ls_R_factor_gt 0.0396
_refine_ls_shift/su_max 0.001
_refine_ls_shift/su_mean 0.000
_refine_ls_structure_factor_coef Fsqd
_refine_ls_weighting_details 'calc w=1/[\s^2^(Fo^2^)+(0.0343P)^2^+4.0191P] where P=(Fo^2^+2Fc^2^)/3'
_refine_ls_weighting_scheme calc
_refine_ls_wR_factor_gt 0.0834
_refine_ls_wR_factor_ref 0.0901
_reflns_number_gt 2522
_reflns_number_total 3299
_reflns_threshold_expression >2sigma(I)
_cod_data_source_file ic5b01285_si_002.cif
_cod_data_source_block nanny
_cod_original_cell_volume 3749.0(13)
_cod_database_code 4346307

loop_
_space_group_symop_id
_space_group_symop_operation_xyz
1 'x, y, z'
2 '-x, y, -z+1/2'
3 'x+1/2, y+1/2, z'
4 '-x+1/2, y+1/2, -z+1/2'
5 '-x, -y, -z'
6 'x, -y, z-1/2'
7 '-x+1/2, -y+1/2, -z'
8 'x+1/2, -y+1/2, z-1/2'

loop_
_atom_site_label
_atom_site_type_symbol
_atom_site_fract_x
_atom_site_fract_y
_atom_site_fract_z
_atom_site_U_iso_or_equiv
_atom_site_adp_type
_atom_site_occupancy
_atom_site_symmetry_multiplicity
_atom_site_calc_flag
_atom_site_refinement_flags
Cu1 Cu 0.5000 1.01530(3) 0.2500 0.02161(15) Uani 1 2 d S
O1 O 0.54161(7) 1.10367(10) 0.35556(15) 0.0280(4) Uani 1 1 d .
N2 N 0.54872(9) 0.59787(13) 0.35176(19) 0.0318(5) Uani 1 1 d .
N1 N 0.53697(8) 0.92124(12) 0.36006(18) 0.0208(5) Uani 1 1 d .
C3 C 0.52409(10) 0.67874(15) 0.3029(2) 0.0246(6) Uani 1 1 d .
C13 C 0.60925(11) 1.25513(15) 0.4348(2) 0.0265(6) Uani 1 1 d .
C1 C 0.52054(9) 0.83728(15) 0.3081(2) 0.0212(5) Uani 1 1 d .
C11 C 0.66679(10) 1.07732(16) 0.6956(2) 0.0249(6) Uani 1 1 d .
C7 C 0.59206(10) 1.01344(16) 0.5295(2) 0.0233(5) Uani 1 1 d .
C9 C 0.61585(10) 1.16820(15) 0.5109(2) 0.0226(6) Uani 1 1 d .
C8 C 0.58096(10) 1.09436(15) 0.4620(2) 0.0224(6) Uani 1 1 d .
C6 C 0.56838(10) 0.93217(15) 0.4768(2) 0.0225(6) Uani 1 1 d .
H6 H 0.5760 0.8828 0.5302 0.027 Uiso 1 1 calc R
C17 C 0.71651(10) 1.07228(18) 0.8137(2) 0.0314(6) Uani 1 1 d .
C10 C 0.65606(10) 1.15655(16) 0.6248(2) 0.0269(6) Uani 1 1 d .
H10 H 0.6778 1.2050 0.6574 0.032 Uiso 1 1 calc R
C2 C 0.54386(10) 0.75785(15) 0.3579(2) 0.0244(6) Uani 1 1 d .
H2 H 0.5736 0.7581 0.4303 0.029 Uiso 1 1 calc R
C12 C 0.63378(10) 1.00768(16) 0.6475(2) 0.0249(6) Uani 1 1 d .
H12 H 0.6386 0.9548 0.6931 0.030 Uiso 1 1 calc R
C14 C 0.65267(11) 1.32316(17) 0.4993(3) 0.0376(7) Uani 1 1 d .
H14A H 0.6479 1.3345 0.5875 0.056 Uiso 1 1 calc R
H14B H 0.6474 1.3766 0.4492 0.056 Uiso 1 1 calc R
H14C H 0.6899 1.3010 0.5016 0.056 Uiso 1 1 calc R
C19 C 0.70910(13) 1.1395(2) 0.9188(3) 0.0490(8) Uani 1 1 d .
H19A H 0.7070 1.1974 0.8816 0.073 Uiso 1 1 calc R
H19B H 0.7406 1.1361 0.9915 0.073 Uiso 1 1 calc R
H19C H 0.6750 1.1271 0.9491 0.073 Uiso 1 1 calc R
C4 C 0.57051(14) 0.54426(19) 0.2565(3) 0.0484(8) Uani 1 1 d .
H4A H 0.5442 0.5447 0.1737 0.073 Uiso 1 1 calc R
H4B H 0.5758 0.4851 0.2884 0.073 Uiso 1 1 calc R
H4C H 0.6059 0.5677 0.2446 0.073 Uiso 1 1 calc R
C16 C 0.55044(11) 1.29357(17) 0.4293(3) 0.0381(7) Uani 1 1 d .
H16A H 0.5225 1.2526 0.3869 0.057 Uiso 1 1 calc R
H16B H 0.5467 1.3475 0.3803 0.057 Uiso 1 1 calc R
H16C H 0.5452 1.3048 0.5172 0.057 Uiso 1 1 calc R
C15 C 0.61850(12) 1.24007(17) 0.2943(2) 0.0358(7) Uani 1 1 d .
H15A H 0.6548 1.2140 0.2980 0.054 Uiso 1 1 calc R
H15B H 0.6166 1.2952 0.2488 0.054 Uiso 1 1 calc R
H15C H 0.5898 1.2016 0.2482 0.054 Uiso 1 1 calc R
C20 C 0.72243(11) 0.98161(19) 0.8758(3) 0.0400(7) Uani 1 1 d .
H20A H 0.6887 0.9672 0.9063 0.060 Uiso 1 1 calc R
H20B H 0.7539 0.9811 0.9489 0.060 Uiso 1 1 calc R
H20C H 0.7284 0.9392 0.8116 0.060 Uiso 1 1 calc R
C5 C 0.58789(13) 0.60101(18) 0.4776(3) 0.0509(9) Uani 1 1 d .
H5A H 0.6211 0.6325 0.4679 0.076 Uiso 1 1 calc R
H5B H 0.5980 0.5423 0.5070 0.076 Uiso 1 1 calc R
H5C H 0.5705 0.6303 0.5411 0.076 Uiso 1 1 calc R
C18 C 0.77068(11) 1.0930(2) 0.7647(3) 0.0571(10) Uani 1 1 d .
H18A H 0.7754 1.0511 0.6987 0.086 Uiso 1 1 calc R
H18B H 0.8023 1.0900 0.8372 0.086 Uiso 1 1 calc R
H18C H 0.7682 1.1509 0.7275 0.086 Uiso 1 1 calc R

loop_
_atom_site_aniso_label
_atom_site_aniso_U_11
_atom_site_aniso_U_22
_atom_site_aniso_U_33
_atom_site_aniso_U_23
_atom_site_aniso_U_13
_atom_site_aniso_U_12
Cu1 0.0205(2) 0.0174(2) 0.0237(2) 0.000 -0.00306(17) 0.000
O1 0.0300(10) 0.0192(9) 0.0287(10) 0.0016(7) -0.0084(8) -0.0043(7)
N2 0.0427(14) 0.0206(12) 0.0271(12) 0.0037(9) -0.0048(10) 0.0030(10)
N1 0.0188(11) 0.0190(11) 0.0228(11) 0.0002(9) 0.0000(9) -0.0014(8)
C3 0.0282(14) 0.0205(14) 0.0239(13) 0.0041(11) 0.0026(10) 0.0018(11)
C13 0.0317(15) 0.0191(13) 0.0280(14) -0.0014(11) 0.0044(11) -0.0047(11)
C1 0.0195(13) 0.0193(13) 0.0236(13) 0.0002(10) 0.0015(10) -0.0026(10)
C11 0.0222(14) 0.0313(15) 0.0210(13) 0.0012(11) 0.0041(11) -0.0052(11)
C7 0.0211(12) 0.0241(13) 0.0244(13) 0.0025(11) 0.0040(10) -0.0017(11)
C9 0.0232(13) 0.0231(14) 0.0221(13) -0.0023(11) 0.0061(11) -0.0030(10)
C8 0.0201(13) 0.0225(14) 0.0246(14) -0.0014(11) 0.0045(11) -0.0019(10)
C6 0.0225(13) 0.0196(14) 0.0250(14) 0.0044(11) 0.0040(11) -0.0012(10)
C17 0.0256(14) 0.0427(17) 0.0223(13) 0.0020(12) -0.0038(11) -0.0124(12)
C10 0.0257(14) 0.0288(15) 0.0258(14) -0.0046(11) 0.0045(11) -0.0098(11)
C2 0.0230(14) 0.0246(14) 0.0222(13) 0.0012(11) -0.0038(11) -0.0021(11)
C12 0.0266(13) 0.0264(15) 0.0209(13) 0.0029(11) 0.0028(10) -0.0026(11)
C14 0.0449(17) 0.0243(15) 0.0419(17) -0.0017(12) 0.0045(14) -0.0114(13)
C19 0.056(2) 0.0512(19) 0.0336(16) -0.0050(14) -0.0054(14) -0.0153(15)
C4 0.061(2) 0.0324(17) 0.0505(19) 0.0073(14) 0.0081(16) 0.0160(15)
C16 0.0410(17) 0.0282(16) 0.0452(17) 0.0005(13) 0.0088(14) -0.0004(13)
C15 0.0448(18) 0.0307(16) 0.0325(16) 0.0045(12) 0.0093(13) -0.0070(13)
C20 0.0329(15) 0.0520(18) 0.0290(15) 0.0061(14) -0.0080(12) -0.0008(14)
C5 0.065(2) 0.0309(17) 0.0453(18) 0.0109(14) -0.0164(16) 0.0047(15)
C18 0.0281(17) 0.097(3) 0.0402(18) 0.0138(17) -0.0069(14) -0.0195(17)

loop_
_atom_type_symbol
_atom_type_description
_atom_type_scat_dispersion_real
_atom_type_scat_dispersion_imag
_atom_type_scat_source
C C 0.0033 0.0016 'International Tables Vol C Tables 4.2.6.8 and 6.1.1.4'
H H 0.0000 0.0000 'International Tables Vol C Tables 4.2.6.8 and 6.1.1.4'
Cu Cu 0.3201 1.2651 'International Tables Vol C Tables 4.2.6.8 and 6.1.1.4'
N N 0.0061 0.0033 'International Tables Vol C Tables 4.2.6.8 and 6.1.1.4'
O O 0.0106 0.0060 'International Tables Vol C Tables 4.2.6.8 and 6.1.1.4'

loop_
_geom_angle_atom_site_label_1
_geom_angle_atom_site_label_2
_geom_angle_atom_site_label_3
_geom_angle
_geom_angle_site_symmetry_1
_geom_angle_site_symmetry_3
O1 Cu1 O1 89.28(10) . 2_655
O1 Cu1 N1 175.49(8) . 2_655
O1 Cu1 N1 93.27(7) 2_655 2_655
O1 Cu1 N1 175.49(8) 2_655 .
O1 Cu1 N1 93.28(7) . .
N1 Cu1 N1 84.43(11) 2_655 .
C8 O1 Cu1 128.39(14) . .
C3 N2 C4 115.4(2) . .
C3 N2 C5 116.4(2) . .
C5 N2 C4 111.4(2) . .
C1 N1 Cu1 112.63(14) . .
C6 N1 Cu1 124.50(16) . .
C6 N1 C1 122.40(19) . .
N2 C3 C3 119.56(13) . 2_655
C2 C3 N2 121.8(2) . .
C2 C3 C3 118.59(14) . 2_655
C9 C13 C15 109.8(2) . .
C14 C13 C9 111.7(2) . .
C14 C13 C16 108.1(2) . .
C14 C13 C15 107.2(2) . .
C16 C13 C9 110.4(2) . .
C16 C13 C15 109.6(2) . .
C1 C1 N1 115.11(12) 2_655 .
C2 C1 N1 125.8(2) . .
C2 C1 C1 118.98(13) . 2_655
C10 C11 C17 119.3(2) . .
C12 C11 C17 124.2(2) . .
C12 C11 C10 116.3(2) . .
C8 C7 C6 123.0(2) . .
C8 C7 C12 120.6(2) . .
C12 C7 C6 115.9(2) . .
C8 C9 C13 120.1(2) . .
C10 C9 C13 122.2(2) . .
C10 C9 C8 117.7(2) . .
O1 C8 C7 122.9(2) . .
O1 C8 C9 119.2(2) . .
C7 C8 C9 117.9(2) . .
N1 C6 C7 125.5(2) . .
N1 C6 H6 117.2 . .
C7 C6 H6 117.2 . .
C19 C17 C11 110.3(2) . .
C19 C17 C18 109.2(2) . .
C20 C17 C11 112.0(2) . .
C20 C17 C19 108.8(2) . .
C20 C17 C18 108.3(2) . .
C18 C17 C11 108.2(2) . .
C11 C10 H10 117.3 . .
C9 C10 C11 125.4(2) . .
C9 C10 H10 117.3 . .
C3 C2 C1 121.8(2) . .
C3 C2 H2 119.1 . .
C1 C2 H2 119.1 . .
C11 C12 C7 122.0(2) . .
C11 C12 H12 119.0 . .
C7 C12 H12 119.0 . .
C13 C14 H14A 109.5 . .
C13 C14 H14B 109.5 . .
C13 C14 H14C 109.5 . .
H14A C14 H14B 109.5 . .
H14A C14 H14C 109.5 . .
H14B C14 H14C 109.5 . .
C17 C19 H19A 109.5 . .
C17 C19 H19B 109.5 . .
C17 C19 H19C 109.5 . .
H19A C19 H19B 109.5 . .
H19A C19 H19C 109.5 . .
H19B C19 H19C 109.5 . .
N2 C4 H4A 109.5 . .
N2 C4 H4B 109.5 . .
N2 C4 H4C 109.5 . .
H4A C4 H4B 109.5 . .
H4A C4 H4C 109.5 . .
H4B C4 H4C 109.5 . .
C13 C16 H16A 109.5 . .
C13 C16 H16B 109.5 . .
C13 C16 H16C 109.5 . .
H16A C16 H16B 109.5 . .
H16A C16 H16C 109.5 . .
H16B C16 H16C 109.5 . .
C13 C15 H15A 109.5 . .
C13 C15 H15B 109.5 . .
C13 C15 H15C 109.5 . .
H15A C15 H15B 109.5 . .
H15A C15 H15C 109.5 . .
H15B C15 H15C 109.5 . .
C17 C20 H20A 109.5 . .
C17 C20 H20B 109.5 . .
C17 C20 H20C 109.5 . .
H20A C20 H20B 109.5 . .
H20A C20 H20C 109.5 . .
H20B C20 H20C 109.5 . .
N2 C5 H5A 109.5 . .
N2 C5 H5B 109.5 . .
N2 C5 H5C 109.5 . .
H5A C5 H5B 109.5 . .
H5A C5 H5C 109.5 . .
H5B C5 H5C 109.5 . .
C17 C18 H18A 109.5 . .
C17 C18 H18B 109.5 . .
C17 C18 H18C 109.5 . .
H18A C18 H18B 109.5 . .
H18A C18 H18C 109.5 . .
H18B C18 H18C 109.5 . .

loop_
_geom_bond_atom_site_label_1
_geom_bond_atom_site_label_2
_geom_bond_distance
_geom_bond_site_symmetry_2
Cu1 O1 1.8922(16) .
Cu1 O1 1.8922(16) 2_655
Cu1 N1 1.9349(19) 2_655
Cu1 N1 1.9349(19) .
O1 C8 1.312(3) .
N2 C3 1.417(3) .
N2 C4 1.460(3) .
N2 C5 1.450(3) .
N1 C1 1.414(3) .
N1 C6 1.303(3) .
C3 C3 1.431(5) 2_655
C3 C2 1.377(3) .
C13 C9 1.533(3) .
C13 C14 1.531(3) .
C13 C16 1.532(3) .
C13 C15 1.534(3) .
C1 C1 1.399(4) 2_655
C1 C2 1.390(3) .
C11 C17 1.536(3) .
C11 C10 1.409(3) .
C11 C12 1.362(3) .
C7 C8 1.416(3) .
C7 C6 1.427(3) .
C7 C12 1.423(3) .
C9 C8 1.437(3) .
C9 C10 1.382(3) .
C6 H6 0.9300 .
C17 C19 1.531(4) .
C17 C20 1.518(4) .
C17 C18 1.534(4) .
C10 H10 0.9300 .
C2 H2 0.9300 .
C12 H12 0.9300 .
C14 H14A 0.9600 .
C14 H14B 0.9600 .
C14 H14C 0.9600 .
C19 H19A 0.9600 .
C19 H19B 0.9600 .
C19 H19C 0.9600 .
C4 H4A 0.9600 .
C4 H4B 0.9600 .
C4 H4C 0.9600 .
C16 H16A 0.9600 .
C16 H16B 0.9600 .
C16 H16C 0.9600 .
C15 H15A 0.9600 .
C15 H15B 0.9600 .
C15 H15C 0.9600 .
C20 H20A 0.9600 .
C20 H20B 0.9600 .
C20 H20C 0.9600 .
C5 H5A 0.9600 .
C5 H5B 0.9600 .
C5 H5C 0.9600 .
C18 H18A 0.9600 .
C18 H18B 0.9600 .
C18 H18C 0.9600 .
